data_1529784
loop_
_publ_author_name
'Cudennec, Y.'
'Riou, A.'
'Bonnin, A.'
'Caillet, P.'

_publ_section_title
;
 Etudes cristallographiques et infrarouges d'hydroxychromates de fer et
 d'aluminium de structure alunite
;
_journal_name_full 'Revue de Chimie Minerale'
_journal_page_first 158
_journal_page_last 167
_journal_volume 17
_journal_year 1980
_chemical_formula_sum 'Al3 Cr2 H6 Na O14'
_chemical_name_systematic 'Na Al3 (O H)6 (Cr O4)2'
_space_group_IT_number 166
_symmetry_space_group_name_Hall '-R 3 2"'
_symmetry_space_group_name_H-M 'R -3 m :H'
_cell_angle_alpha 90
_cell_angle_beta 90
_cell_angle_gamma 120
_cell_formula_units_Z 3
_cell_length_a 7.06
_cell_length_b 7.06
_cell_length_c 17.25
_cell_volume 744.610
_citation_journal_id_ASTM RVCMA8
_cod_data_source_file Cudennec_RVCMA8_1980_662.cif
_cod_data_source_block H6Al3Cr2Na1O14
_cod_original_cell_volume 744.6105
_cod_original_formula_sum 'H6 Al3 Cr2 Na1 O14'
_cod_database_code 1529784

loop_
_symmetry_equiv_pos_as_xyz
x,y,z
-y,x-y,z
-x+y,-x,z
y,x,-z
-x,-x+y,-z
x-y,-y,-z
-x,-y,-z
y,-x+y,-z
x-y,x,-z
-y,-x,z
x,x-y,z
-x+y,y,z
x+2/3,y+1/3,z+1/3
-y+2/3,x-y+1/3,z+1/3
-x+y+2/3,-x+1/3,z+1/3
y+2/3,x+1/3,-z+1/3
-x+2/3,-x+y+1/3,-z+1/3
x-y+2/3,-y+1/3,-z+1/3
-x+2/3,-y+1/3,-z+1/3
y+2/3,-x+y+1/3,-z+1/3
x-y+2/3,x+1/3,-z+1/3
-y+2/3,-x+1/3,z+1/3
x+2/3,x-y+1/3,z+1/3
-x+y+2/3,y+1/3,z+1/3
x+1/3,y+2/3,z+2/3
-y+1/3,x-y+2/3,z+2/3
-x+y+1/3,-x+2/3,z+2/3
y+1/3,x+2/3,-z+2/3
-x+1/3,-x+y+2/3,-z+2/3
x-y+1/3,-y+2/3,-z+2/3
-x+1/3,-y+2/3,-z+2/3
y+1/3,-x+y+2/3,-z+2/3
x-y+1/3,x+2/3,-z+2/3
-y+1/3,-x+2/3,z+2/3
x+1/3,x-y+2/3,z+2/3
-x+y+1/3,y+2/3,z+2/3

loop_
_atom_site_label
_atom_site_type_symbol
_atom_site_fract_x
_atom_site_fract_y
_atom_site_fract_z
_atom_site_occupancy
_atom_site_U_iso_or_equiv
O1 O-2 0 0 0.406 1 0.0
Al1 Al+3 0.8333 0.1667 0.1667 1 0.0
Na1 Na+1 0 0 0 1 0.0
O3 O-2 0.125 -0.125 0.142 1 0.0
Cr1 Cr+6 0 0 0.3077 1 0.0
O2 O-2 0.202 -0.202 -0.0544 1 0.0
